data_2203847
loop_
_publ_author_name
'Xin-Hua, Li'
'Hong-Ping, Xiao'

_publ_section_title
;
 <i>catena</i>-Poly[[[(2,2'-bipyridine)copper(II)]-\m-terephthalato]
 <i>N</i>,<i>N</i>-dimethylformamide solvate]
;
_journal_issue 7
_journal_name_full 'Acta Crystallographica Section E'
_journal_page_first m898
_journal_page_last m900
_journal_paper_doi 10.1107/S1600536804012784
_journal_volume 60
_journal_year 2004
_chemical_formula_iupac '[Cu (C8 H4 O4) (C10 H8 N2)], C3 H7 N O'
_chemical_formula_moiety 'C18 H12 Cu N2 O4, C3 H7 N O'
_chemical_formula_sum 'C21 H19 Cu N3 O5'
_chemical_formula_weight 456.94
_chemical_name_systematic
;
catena-Poly[[[(2,2'-bipyridine)copper(II)]-\m-terephthalato]
N,N-dimethylformamide solvate]
;
_space_group_IT_number 61
_symmetry_cell_setting orthorhombic
_symmetry_space_group_name_Hall '-P 2ac 2ab'
_symmetry_space_group_name_H-M 'P b c a'
_atom_sites_solution_hydrogens geom
_atom_sites_solution_primary direct
_atom_sites_solution_secondary difmap
_audit_creation_method SHELXL-97
_cell_angle_alpha 90.00
_cell_angle_beta 90.00
_cell_angle_gamma 90.00
_cell_formula_units_Z 8
_cell_length_a 16.6884(7)
_cell_length_b 10.9585(5)
_cell_length_c 22.0082(9)
_cell_measurement_reflns_used 3619
_cell_measurement_temperature 273(2)
_cell_measurement_theta_max 22.98
_cell_measurement_theta_min 2.37
_cell_volume 4024.9(3)
_computing_cell_refinement SMART
_computing_data_collection 'SMART (Bruker, 2000)'
_computing_data_reduction 'SAINT (Bruker, 2000)'
_computing_molecular_graphics SHELXTL
_computing_publication_material SHELXTL
_computing_structure_refinement SHELXTL
_computing_structure_solution 'SHELXTL (Bruker, 2000)'
_diffrn_ambient_temperature 273(2)
_diffrn_measured_fraction_theta_full 1.000
_diffrn_measured_fraction_theta_max 1.000
_diffrn_measurement_device_type 'Bruker SMART CCD area-detector'
_diffrn_measurement_method '\f and \w scans'
_diffrn_radiation_monochromator graphite
_diffrn_radiation_source 'fine-focus sealed tube'
_diffrn_radiation_type MoK\a
_diffrn_radiation_wavelength 0.71073
_diffrn_reflns_av_R_equivalents 0.0347
_diffrn_reflns_av_sigmaI/netI 0.0273
_diffrn_reflns_limit_h_max 14
_diffrn_reflns_limit_h_min -19
_diffrn_reflns_limit_k_max 12
_diffrn_reflns_limit_k_min -13
_diffrn_reflns_limit_l_max 26
_diffrn_reflns_limit_l_min -26
_diffrn_reflns_number 19899
_diffrn_reflns_theta_full 25.20
_diffrn_reflns_theta_max 25.20
_diffrn_reflns_theta_min 1.85
_diffrn_standards_number 0
_exptl_absorpt_coefficient_mu 1.124
_exptl_absorpt_correction_T_max 0.863
_exptl_absorpt_correction_T_min 0.784
_exptl_absorpt_correction_type multi-scan
_exptl_absorpt_process_details '(SADABS; Bruker, 2000)'
_exptl_crystal_colour blue
_exptl_crystal_density_diffrn 1.508
_exptl_crystal_density_method 'not measured'
_exptl_crystal_description prism
_exptl_crystal_F_000 1880
_exptl_crystal_size_max 0.27
_exptl_crystal_size_mid 0.18
_exptl_crystal_size_min 0.13
_refine_diff_density_max 0.497
_refine_diff_density_min -0.488
_refine_ls_extinction_method none
_refine_ls_goodness_of_fit_ref 1.096
_refine_ls_hydrogen_treatment constr
_refine_ls_matrix_type full
_refine_ls_number_parameters 273
_refine_ls_number_reflns 3619
_refine_ls_number_restraints 0
_refine_ls_restrained_S_all 1.096
_refine_ls_R_factor_all 0.0600
_refine_ls_R_factor_gt 0.0516
_refine_ls_shift/su_max 0.001
_refine_ls_shift/su_mean 0.000
_refine_ls_structure_factor_coef Fsqd
_refine_ls_weighting_details 'calc w=1/[\s^2^(Fo^2^)+(0.0642P)^2^+5.3628P] where P=(Fo^2^+2Fc^2^)/3'
_refine_ls_weighting_scheme calc
_refine_ls_wR_factor_gt 0.1276
_refine_ls_wR_factor_ref 0.1332
_reflns_number_gt 3139
_reflns_number_total 3619
_reflns_threshold_expression 'I > 2\s(I)'
_cod_data_source_file br6151.cif
_cod_data_source_block I
_cod_database_code 2203847
_cod_database_fobs_code 2203847

loop_
_symmetry_equiv_pos_as_xyz
'x, y, z'
'-x+1/2, -y, z+1/2'
'-x, y+1/2, -z+1/2'
'x+1/2, -y+1/2, -z'
'-x, -y, -z'
'x-1/2, y, -z-1/2'
'x, -y-1/2, z-1/2'
'-x-1/2, y-1/2, z'

loop_
_atom_site_label
_atom_site_fract_x
_atom_site_fract_y
_atom_site_fract_z
_atom_site_U_iso_or_equiv
_atom_site_adp_type
_atom_site_calc_flag
_atom_site_refinement_flags
_atom_site_occupancy
_atom_site_type_symbol
Cu1 0.41822(2) 0.26190(4) 0.399121(18) 0.03088(17) Uani d . 1 Cu
O1 0.49952(16) 0.1445(2) 0.33070(12) 0.0470(7) Uani d . 1 O
O2 0.46905(15) 0.3403(2) 0.32717(11) 0.0395(6) Uani d . 1 O
O3 0.81839(15) 0.2244(2) 0.14099(11) 0.0389(6) Uani d . 1 O
O4 0.78026(17) 0.4072(3) 0.10991(13) 0.0566(8) Uani d . 1 O
O5 0.7164(9) 0.8487(14) 0.9027(5) 0.372(9) Uani d . 1 O
N1 0.39766(17) 0.1511(3) 0.46937(12) 0.0322(6) Uani d . 1 N
N2 0.50492(17) 0.3196(3) 0.45545(13) 0.0381(7) Uani d . 1 N
N3 0.6871(3) 0.7273(4) 0.8336(2) 0.0721(12) Uani d . 1 N
C1 0.3451(2) 0.0591(3) 0.46880(16) 0.0404(8) Uani d . 1 C
H1 0.3092 0.0531 0.4366 0.048 Uiso calc R 1 H
C2 0.3424(2) -0.0272(4) 0.51434(18) 0.0488(10) Uani d . 1 C
H2 0.3058 -0.0910 0.5128 0.059 Uiso calc R 1 H
C3 0.3949(3) -0.0170(4) 0.56199(18) 0.0506(10) Uani d . 1 C
H3 0.3938 -0.0738 0.5934 0.061 Uiso calc R 1 H
C4 0.4490(2) 0.0771(4) 0.56332(16) 0.0446(9) Uani d . 1 C
H4 0.4848 0.0846 0.5955 0.054 Uiso calc R 1 H
C5 0.4496(2) 0.1611(3) 0.51598(15) 0.0338(8) Uani d . 1 C
C6 0.5068(2) 0.2631(3) 0.50989(17) 0.0379(8) Uani d . 1 C
C7 0.5598(3) 0.2992(4) 0.5550(2) 0.0578(11) Uani d . 1 C
H7 0.5600 0.2603 0.5926 0.069 Uiso calc R 1 H
C8 0.6120(3) 0.3928(4) 0.5434(2) 0.0675(13) Uani d . 1 C
H8 0.6479 0.4182 0.5731 0.081 Uiso calc R 1 H
C9 0.6109(3) 0.4488(4) 0.4879(2) 0.0643(13) Uani d . 1 C
H9 0.6463 0.5120 0.4793 0.077 Uiso calc R 1 H
C10 0.5563(2) 0.4100(4) 0.4447(2) 0.0504(10) Uani d . 1 C
H10 0.5555 0.4482 0.4070 0.060 Uiso calc R 1 H
C11 0.5075(2) 0.2476(3) 0.30768(16) 0.0348(8) Uani d . 1 C
C12 0.5669(2) 0.2654(3) 0.25712(16) 0.0338(8) Uani d . 1 C
C13 0.6115(2) 0.1661(3) 0.23774(17) 0.0423(9) Uani d . 1 C
H13 0.5983 0.0884 0.2514 0.051 Uiso calc R 1 H
C14 0.6754(2) 0.1809(3) 0.19830(17) 0.0407(8) Uani d . 1 C
H14 0.7057 0.1136 0.1867 0.049 Uiso calc R 1 H
C15 0.6943(2) 0.2956(3) 0.17616(14) 0.0312(7) Uani d . 1 C
C16 0.6462(2) 0.3940(3) 0.19151(15) 0.0362(8) Uani d . 1 C
H16 0.6560 0.4701 0.1744 0.043 Uiso calc R 1 H
C17 0.5831(2) 0.3797(3) 0.23249(16) 0.0368(8) Uani d . 1 C
H17 0.5519 0.4465 0.2433 0.044 Uiso calc R 1 H
C18 0.7692(2) 0.3120(3) 0.13845(14) 0.0316(7) Uani d . 1 C
C19 0.6692(5) 0.6229(6) 0.7967(3) 0.116(3) Uani d . 1 C
H19A 0.7067 0.5589 0.8056 0.174 Uiso calc R 1 H
H19B 0.6732 0.6448 0.7546 0.174 Uiso calc R 1 H
H19C 0.6158 0.5952 0.8053 0.174 Uiso calc R 1 H
C20 0.6421(7) 0.8327(10) 0.8190(6) 0.201(5) Uani d . 1 C
H20A 0.6609 0.9003 0.8428 0.302 Uiso calc R 1 H
H20B 0.5865 0.8184 0.8277 0.302 Uiso calc R 1 H
H20C 0.6484 0.8511 0.7766 0.302 Uiso calc R 1 H
C21 0.7364(8) 0.7261(10) 0.8771(5) 0.180(5) Uani d . 1 C
H21 0.7733 0.6676 0.8894 0.217 Uiso calc R 1 H

loop_
_atom_site_aniso_label
_atom_site_aniso_U_11
_atom_site_aniso_U_22
_atom_site_aniso_U_33
_atom_site_aniso_U_12
_atom_site_aniso_U_13
_atom_site_aniso_U_23
Cu1 0.0254(3) 0.0389(3) 0.0284(3) -0.00142(17) -0.00020(16) 0.00106(16)
O1 0.0477(16) 0.0462(15) 0.0471(15) 0.0015(12) 0.0141(13) 0.0121(12)
O2 0.0380(14) 0.0434(14) 0.0372(13) 0.0057(12) 0.0091(11) 0.0044(11)
O3 0.0307(14) 0.0452(14) 0.0406(14) 0.0026(11) 0.0095(11) 0.0013(11)
O4 0.0413(16) 0.0569(17) 0.0715(19) 0.0014(13) 0.0175(14) 0.0278(15)
O5 0.415(18) 0.418(16) 0.285(13) -0.246(15) 0.019(11) -0.218(12)
N1 0.0293(15) 0.0423(16) 0.0249(14) -0.0012(13) 0.0000(11) 0.0009(12)
N2 0.0290(16) 0.0429(16) 0.0424(17) -0.0029(13) -0.0022(13) -0.0062(14)
N3 0.083(3) 0.065(3) 0.068(3) -0.016(2) 0.009(3) -0.011(2)
C1 0.034(2) 0.049(2) 0.0382(19) -0.0058(17) 0.0018(15) 0.0022(16)
C2 0.046(2) 0.048(2) 0.052(2) -0.0042(19) 0.0101(19) 0.0075(18)
C3 0.057(3) 0.050(2) 0.045(2) 0.009(2) 0.013(2) 0.0148(18)
C4 0.047(2) 0.058(2) 0.0289(18) 0.0138(19) -0.0031(16) 0.0029(16)
C5 0.0327(19) 0.0408(18) 0.0279(17) 0.0060(15) 0.0001(14) -0.0048(14)
C6 0.0337(19) 0.043(2) 0.037(2) 0.0051(16) -0.0063(16) -0.0073(15)
C7 0.057(3) 0.063(3) 0.053(3) -0.003(2) -0.022(2) -0.011(2)
C8 0.059(3) 0.068(3) 0.076(3) -0.008(2) -0.034(3) -0.014(3)
C9 0.041(2) 0.051(2) 0.101(4) -0.014(2) -0.007(2) -0.015(3)
C10 0.039(2) 0.049(2) 0.063(3) -0.0095(18) 0.0012(19) -0.004(2)
C11 0.0287(18) 0.045(2) 0.0307(17) -0.0015(15) -0.0019(15) 0.0044(15)
C12 0.0259(17) 0.0406(18) 0.0348(19) -0.0007(14) 0.0031(14) 0.0024(15)
C13 0.043(2) 0.0336(18) 0.051(2) 0.0018(16) 0.0136(18) 0.0117(16)
C14 0.038(2) 0.0358(18) 0.048(2) 0.0045(16) 0.0138(17) 0.0050(16)
C15 0.0274(17) 0.0383(17) 0.0277(17) -0.0012(14) 0.0001(14) 0.0005(14)
C16 0.0361(19) 0.0347(17) 0.0379(19) -0.0023(15) 0.0057(16) 0.0090(15)
C17 0.0350(19) 0.0340(17) 0.041(2) 0.0041(15) 0.0064(15) 0.0015(15)
C18 0.0259(18) 0.0443(19) 0.0245(16) -0.0042(15) 0.0006(13) -0.0025(15)
C19 0.158(7) 0.112(5) 0.077(4) -0.044(5) 0.033(4) -0.027(4)
C20 0.164(11) 0.145(9) 0.295(16) 0.022(8) 0.048(11) 0.036(10)
C21 0.215(12) 0.192(10) 0.134(7) -0.122(9) -0.079(8) 0.041(7)

loop_
_atom_type_symbol
_atom_type_description
_atom_type_scat_dispersion_real
_atom_type_scat_dispersion_imag
_atom_type_scat_source
C C 0.0033 0.0016 'International Tables Vol C Tables 4.2.6.8 and 6.1.1.4'
H H 0.0000 0.0000 'International Tables Vol C Tables 4.2.6.8 and 6.1.1.4'
N N 0.0061 0.0033 'International Tables Vol C Tables 4.2.6.8 and 6.1.1.4'
O O 0.0106 0.0060 'International Tables Vol C Tables 4.2.6.8 and 6.1.1.4'
Cu Cu 0.3201 1.2651 'International Tables Vol C Tables 4.2.6.8 and 6.1.1.4'

loop_
_geom_angle_atom_site_label_1
_geom_angle_atom_site_label_2
_geom_angle_atom_site_label_3
_geom_angle_site_symmetry_1
_geom_angle_site_symmetry_3
_geom_angle
_geom_angle_publ_flag
O3 Cu1 O2 6_556 . 95.50(11) yes
O3 Cu1 N1 6_556 . 94.38(11) yes
O2 Cu1 N1 . . 162.16(11) yes
O3 Cu1 N2 6_556 . 166.37(12) yes
O2 Cu1 N2 . . 92.76(12) no
N1 Cu1 N2 . . 80.62(12) no
O3 Cu1 O1 6_556 . 94.98(10) no
O2 Cu1 O1 . . 59.47(9) no
N1 Cu1 O1 . . 104.88(10) no
N2 Cu1 O1 . . 98.55(11) no
C11 O1 Cu1 . . 80.2(2) no
C11 O2 Cu1 . . 97.9(2) no
C18 O3 Cu1 . 6_656 112.3(2) no
C1 N1 C5 . . 119.4(3) no
C1 N1 Cu1 . . 124.4(2) no
C5 N1 Cu1 . . 115.4(2) no
C10 N2 C6 . . 119.0(3) no
C10 N2 Cu1 . . 126.1(3) no
C6 N2 Cu1 . . 114.9(2) no
C21 N3 C20 . . 121.7(9) no
C21 N3 C19 . . 123.8(8) no
C20 N3 C19 . . 114.4(8) no
N1 C1 C2 . . 122.1(3) no
N1 C1 H1 . . 118.9 no
C2 C1 H1 . . 118.9 no
C3 C2 C1 . . 118.7(4) no
C3 C2 H2 . . 120.7 no
C1 C2 H2 . . 120.7 no
C4 C3 C2 . . 119.9(4) no
C4 C3 H3 . . 120.0 no
C2 C3 H3 . . 120.0 no
C3 C4 C5 . . 119.1(4) no
C3 C4 H4 . . 120.4 no
C5 C4 H4 . . 120.4 no
N1 C5 C4 . . 120.8(3) no
N1 C5 C6 . . 114.1(3) no
C4 C5 C6 . . 125.0(3) no
N2 C6 C7 . . 121.3(4) no
N2 C6 C5 . . 114.4(3) no
C7 C6 C5 . . 124.3(4) no
C8 C7 C6 . . 119.0(4) no
C8 C7 H7 . . 120.5 no
C6 C7 H7 . . 120.5 no
C9 C8 C7 . . 119.6(4) no
C9 C8 H8 . . 120.2 no
C7 C8 H8 . . 120.2 no
C8 C9 C10 . . 119.0(4) no
C8 C9 H9 . . 120.5 no
C10 C9 H9 . . 120.5 no
N2 C10 C9 . . 122.1(4) no
N2 C10 H10 . . 119.0 no
C9 C10 H10 . . 119.0 no
O1 C11 O2 . . 122.1(3) no
O1 C11 C12 . . 119.3(3) no
O2 C11 C12 . . 118.5(3) no
C13 C12 C17 . . 118.9(3) no
C13 C12 C11 . . 118.7(3) no
C17 C12 C11 . . 122.3(3) no
C14 C13 C12 . . 121.0(3) no
C14 C13 H13 . . 119.5 no
C12 C13 H13 . . 119.5 no
C15 C14 C13 . . 120.1(3) no
C15 C14 H14 . . 119.9 no
C13 C14 H14 . . 119.9 no
C14 C15 C16 . . 119.3(3) no
C14 C15 C18 . . 119.3(3) no
C16 C15 C18 . . 121.4(3) no
C15 C16 C17 . . 120.5(3) no
C15 C16 H16 . . 119.8 no
C17 C16 H16 . . 119.8 no
C12 C17 C16 . . 120.0(3) no
C12 C17 H17 . . 120.0 no
C16 C17 H17 . . 120.0 no
O4 C18 O3 . . 124.6(3) no
O4 C18 C15 . . 120.3(3) no
O3 C18 C15 . . 115.0(3) no
N3 C19 H19A . . 109.5 no
N3 C19 H19B . . 109.5 no
H19A C19 H19B . . 109.5 no
N3 C19 H19C . . 109.5 no
H19A C19 H19C . . 109.5 no
H19B C19 H19C . . 109.5 no
N3 C20 H20A . . 109.5 no
N3 C20 H20B . . 109.5 no
H20A C20 H20B . . 109.5 no
N3 C20 H20C . . 109.5 no
H20A C20 H20C . . 109.5 no
H20B C20 H20C . . 109.5 no
N3 C21 O5 . . 97.6(10) no
N3 C21 H21 . . 131.2 no
O5 C21 H21 . . 131.2 no

loop_
_geom_bond_atom_site_label_1
_geom_bond_atom_site_label_2
_geom_bond_site_symmetry_2
_geom_bond_distance
_geom_bond_publ_flag
Cu1 O3 6_556 1.930(2) yes
Cu1 O2 . 1.992(2) yes
Cu1 N1 . 1.996(3) yes
Cu1 N2 . 2.007(3) yes
Cu1 O1 . 2.401(3) yes
O1 C11 . 1.246(4) no
O2 C11 . 1.276(4) no
O3 C18 . 1.264(4) no
O3 Cu1 6_656 1.930(2) no
O4 C18 . 1.232(4) no
O5 C21 . 1.494(17) no
N1 C1 . 1.336(4) no
N1 C5 . 1.347(4) no
N2 C10 . 1.332(5) no
N2 C6 . 1.349(5) no
N3 C21 . 1.264(10) no
N3 C20 . 1.415(11) no
N3 C19 . 1.433(7) no
C1 C2 . 1.378(5) no
C1 H1 . 0.9300 no
C2 C3 . 1.371(6) no
C2 H2 . 0.9300 no
C3 C4 . 1.370(6) no
C3 H3 . 0.9300 no
C4 C5 . 1.391(5) no
C4 H4 . 0.9300 no
C5 C6 . 1.476(5) no
C6 C7 . 1.388(5) no
C7 C8 . 1.369(7) no
C7 H7 . 0.9300 no
C8 C9 . 1.368(7) no
C8 H8 . 0.9300 no
C9 C10 . 1.383(6) no
C9 H9 . 0.9300 no
C10 H10 . 0.9300 no
C11 C12 . 1.503(5) no
C12 C13 . 1.386(5) no
C12 C17 . 1.391(5) no
C13 C14 . 1.385(5) no
C13 H13 . 0.9300 no
C14 C15 . 1.384(5) no
C14 H14 . 0.9300 no
C15 C16 . 1.386(5) no
C15 C18 . 1.511(5) no
C16 C17 . 1.395(5) no
C16 H16 . 0.9300 no
C17 H17 . 0.9300 no
C19 H19A . 0.9600 no
C19 H19B . 0.9600 no
C19 H19C . 0.9600 no
C20 H20A . 0.9600 no
C20 H20B . 0.9600 no
C20 H20C . 0.9600 no
C21 H21 . 0.9300 no
